data_7030081
loop_
_publ_author_name
'Ng, Chew-Hee'
'Wang, Wai-San'
'Chong, Kok-Vei'
'Win, Yip-Foo'
'Neo, Kian-Eang'
'Lee, Hong-Boon'
'San, Swee-Lan'
'Raja Abd Rahman, Raja Noor Zaliha'
'Leong, Weng Kee'

_publ_section_title
;
 Ternary copper(II)-polypyridyl enantiomers: aldol-type condensation,
 characterization, DNA-binding recognition, BSA-binding and anticancer
 property.
;
_journal_issue 28
_journal_name_full 'Dalton transactions (Cambridge, England : 2003)'
_journal_page_first 10233
_journal_page_last 10243
_journal_paper_doi 10.1039/c3dt50884f
_journal_volume 42
_journal_year 2013
_chemical_formula_sum 'C17 H19.25 Cu N4 O7.63'
_chemical_formula_weight 465.15
_chemical_name_systematic
; 
 D-aqua(1,10-phenanthroline)(5-Methyloxazolidine)copper(II) nitrate 
;
_space_group_IT_number 1
_symmetry_cell_setting triclinic
_symmetry_space_group_name_Hall 'P 1'
_symmetry_space_group_name_H-M 'P 1'
_atom_sites_solution_hydrogens geom
_atom_sites_solution_primary direct
_atom_sites_solution_secondary difmap
_audit_creation_method SHELXL-97
_cell_angle_alpha 81.250(2)
_cell_angle_beta 84.085(2)
_cell_angle_gamma 75.541(2)
_cell_formula_units_Z 2
_cell_length_a 7.6383(3)
_cell_length_b 10.8787(4)
_cell_length_c 11.7750(4)
_cell_measurement_reflns_used 8947
_cell_measurement_temperature 100(2)
_cell_measurement_theta_max 32.77
_cell_measurement_theta_min 2.45
_cell_volume 934.26(6)
_computing_cell_refinement 'Bruker SAINT'
_computing_data_collection 'Bruker APEX2'
_computing_data_reduction 'Bruker SAINT'
_computing_molecular_graphics 'Bruker SHELXTL'
_computing_publication_material 'Bruker SHELXTL'
_computing_structure_refinement 'SHELXL-97 (Sheldrick, 1997)'
_computing_structure_solution 'SHELXS-97 (Sheldrick, 1990)'
_diffrn_ambient_temperature 100(2)
_diffrn_measured_fraction_theta_full 0.999
_diffrn_measured_fraction_theta_max 0.999
_diffrn_radiation_monochromator graphite
_diffrn_radiation_source 'fine-focus sealed tube'
_diffrn_radiation_type MoK\a
_diffrn_radiation_wavelength 0.71073
_diffrn_reflns_av_R_equivalents 0.0351
_diffrn_reflns_av_sigmaI/netI 0.0440
_diffrn_reflns_limit_h_max 9
_diffrn_reflns_limit_h_min -9
_diffrn_reflns_limit_k_max 13
_diffrn_reflns_limit_k_min -13
_diffrn_reflns_limit_l_max 14
_diffrn_reflns_limit_l_min -14
_diffrn_reflns_number 25521
_diffrn_reflns_theta_full 26.37
_diffrn_reflns_theta_max 26.37
_diffrn_reflns_theta_min 2.45
_exptl_absorpt_coefficient_mu 1.223
_exptl_absorpt_correction_T_max 0.7920
_exptl_absorpt_correction_T_min 0.6404
_exptl_absorpt_correction_type multi-scan
_exptl_absorpt_process_details SADABS
_exptl_crystal_colour blue
_exptl_crystal_density_diffrn 1.654
_exptl_crystal_density_method 'not measured'
_exptl_crystal_description block
_exptl_crystal_F_000 479
_exptl_crystal_size_max 0.40
_exptl_crystal_size_mid 0.38
_exptl_crystal_size_min 0.20
_refine_diff_density_max 0.717
_refine_diff_density_min -0.689
_refine_diff_density_rms 0.093
_refine_ls_abs_structure_details 'Flack H D (1983), Acta Cryst. A39, 876-881'
_refine_ls_abs_structure_Flack 0.01(14)
_refine_ls_extinction_method none
_refine_ls_goodness_of_fit_ref 1.074
_refine_ls_hydrogen_treatment constr
_refine_ls_matrix_type full
_refine_ls_number_parameters 557
_refine_ls_number_reflns 6972
_refine_ls_number_restraints 17
_refine_ls_restrained_S_all 15.703
_refine_ls_R_factor_all 0.0367
_refine_ls_R_factor_gt 0.0337
_refine_ls_shift/su_max 0.000
_refine_ls_shift/su_mean 0.000
_refine_ls_structure_factor_coef Fsqd
_refine_ls_weighting_details 'calc w=1/[\s^2^(Fo^2^)+(0.0561P)^2^+0.2208P] where P=(Fo^2^+2Fc^2^)/3'
_refine_ls_weighting_scheme calc
_refine_ls_wR_factor_gt 0.0873
_refine_ls_wR_factor_ref 0.0938
_reflns_number_gt 6571
_reflns_number_total 6972
_reflns_threshold_expression >2sigma(I)
_cod_data_source_file c3dt50884f.cif
_cod_data_source_block lwk233(D-isomer)
_cod_depositor_comments
;
The following automatic conversions were performed:

'_symmetry_cell_setting' value 'Triclinic' changed to 'triclinic'
according to
/usr/data/users/saulius/automatic-downloads/retrospective/RSC/lib/dictionaries/cif_core.dic
dictionary named 'cif_core.dic' version 2.4.2 from 2011-04-26.

Automatic conversion script
Id: cif_fix_values 2281 2013-09-26 08:29:07Z andrius 
;
_cod_original_sg_symbol_H-M P1
_cod_database_code 7030081

loop_
_symmetry_equiv_pos_as_xyz
'x, y, z'

loop_
_atom_site_label
_atom_site_type_symbol
_atom_site_fract_x
_atom_site_fract_y
_atom_site_fract_z
_atom_site_U_iso_or_equiv
_atom_site_adp_type
_atom_site_occupancy
_atom_site_symmetry_multiplicity
_atom_site_calc_flag
_atom_site_refinement_flags
Cu1A Cu 0.8024(6) 0.5752(4) 0.9761(4) 0.0183(17) Uani 1 1 d .
C1A C 0.806(8) 0.594(5) 1.204(5) 0.020(13) Uani 1 1 d .
C2A C 0.793(7) 0.732(4) 1.148(4) 0.018(10) Uani 1 1 d .
H2A H 0.6692 0.7861 1.1645 0.021 Uiso 1 1 calc R
C3A C 0.937(7) 0.790(5) 1.190(4) 0.023(10) Uani 1 1 d .
H3A H 1.0328 0.7192 1.2273 0.027 Uiso 1 1 calc R
C4A C 0.863(10) 0.887(6) 1.272(6) 0.034(15) Uani 1 1 d .
H4A1 H 0.7704 0.9567 1.2349 0.052 Uiso 1 1 calc R
H4A2 H 0.9618 0.9214 1.2910 0.052 Uiso 1 1 calc R
H4A3 H 0.8098 0.8461 1.3419 0.052 Uiso 1 1 calc R
C5A C 1.012(7) 0.770(5) 1.002(5) 0.025(11) Uani 1 1 d .
H5A1 H 1.1119 0.6923 1.0111 0.030 Uiso 1 1 calc R
H5A2 H 1.0258 0.8171 0.9243 0.030 Uiso 1 1 calc R
C6A C 0.843(8) 0.726(6) 0.737(6) 0.023(13) Uani 1 1 d .
H6A H 0.8561 0.7958 0.7722 0.027 Uiso 1 1 calc R
C7A C 0.849(8) 0.738(6) 0.618(6) 0.025(13) Uani 1 1 d .
H7A H 0.8650 0.8161 0.5737 0.030 Uiso 1 1 calc R
C8A C 0.832(8) 0.641(6) 0.562(5) 0.024(13) Uani 1 1 d .
H8A H 0.8378 0.6490 0.4807 0.029 Uiso 1 1 calc R
C9A C 0.807(8) 0.526(6) 0.630(6) 0.022(13) Uani 1 1 d .
C10A C 0.783(9) 0.417(6) 0.583(6) 0.027(14) Uani 1 1 d .
H10A H 0.7859 0.4197 0.5017 0.032 Uiso 1 1 calc R
C11A C 0.756(9) 0.312(7) 0.652(7) 0.029(17) Uani 1 1 d .
H11A H 0.7390 0.2419 0.6189 0.035 Uiso 1 1 calc R
C12A C 0.754(8) 0.302(6) 0.775(6) 0.025(14) Uani 1 1 d .
C13A C 0.732(8) 0.194(6) 0.852(6) 0.026(15) Uani 1 1 d .
H13A H 0.7171 0.1205 0.8239 0.031 Uiso 1 1 calc R
C14A C 0.732(8) 0.196(6) 0.968(6) 0.027(14) Uani 1 1 d .
H14A H 0.7170 0.1237 1.0205 0.032 Uiso 1 1 calc R
C15A C 0.753(9) 0.306(6) 1.009(6) 0.024(14) Uani 1 1 d .
H15A H 0.7505 0.3063 1.0902 0.029 Uiso 1 1 calc R
C16A C 0.778(8) 0.406(6) 0.822(6) 0.022(14) Uani 1 1 d .
C17A C 0.803(8) 0.520(6) 0.751(5) 0.019(13) Uani 1 1 d .
N1A N 0.835(7) 0.738(5) 1.022(5) 0.017(11) Uani 1 1 d .
H1A H 0.77(9) 0.79(6) 0.99(6) 0.03(18) Uiso 1 1 d .
N2A N 0.820(7) 0.619(5) 0.803(5) 0.019(11) Uani 1 1 d .
N3A N 0.777(7) 0.409(5) 0.938(5) 0.020(12) Uani 1 1 d .
O1A O 0.826(6) 0.509(4) 1.137(4) 0.022(10) Uani 1 1 d .
O2A O 0.788(7) 0.573(4) 1.309(4) 0.035(10) Uani 1 1 d .
O3A O 1.014(5) 0.849(4) 1.087(3) 0.028(8) Uani 1 1 d .
O4A O 0.498(5) 0.655(4) 1.016(4) 0.026(9) Uani 1 1 d D
H41A H 0.4498 0.7162 0.9715 0.1(2) Uiso 1 1 d RD
H42A H 0.4446 0.6012 1.0493 0.03(17) Uiso 1 1 d RD
Cu1B Cu 0.3105(6) 0.4269(4) 0.3346(4) 0.0178(17) Uani 1 1 d .
C1B C 0.245(8) 0.420(5) 0.108(5) 0.020(12) Uani 1 1 d .
C2B C 0.205(8) 0.295(4) 0.170(4) 0.019(10) Uani 1 1 d .
H2B H 0.0710 0.3024 0.1747 0.023 Uiso 1 1 calc R
C3B C 0.304(8) 0.176(5) 0.110(5) 0.024(11) Uani 1 1 d .
H3B H 0.3941 0.2006 0.0487 0.028 Uiso 1 1 calc R
C4B C 0.182(9) 0.111(6) 0.060(7) 0.040(17) Uani 1 1 d .
H4B1 H 0.0841 0.0973 0.1178 0.060 Uiso 1 1 calc R
H4B2 H 0.2526 0.0284 0.0391 0.060 Uiso 1 1 calc R
H4B3 H 0.1302 0.1652 -0.0082 0.060 Uiso 1 1 calc R
C5B C 0.435(9) 0.162(5) 0.278(5) 0.031(12) Uani 1 1 d .
H5B1 H 0.5405 0.1966 0.2475 0.038 Uiso 1 1 calc R
H5B2 H 0.4609 0.1097 0.3532 0.038 Uiso 1 1 calc R
C6B C 0.241(9) 0.282(6) 0.571(6) 0.030(15) Uani 1 1 d .
H6B H 0.2262 0.2145 0.5330 0.036 Uiso 1 1 calc R
C7B C 0.229(10) 0.266(6) 0.693(6) 0.032(15) Uani 1 1 d .
H7B H 0.2039 0.1901 0.7362 0.039 Uiso 1 1 calc R
C8B C 0.254(9) 0.362(6) 0.747(6) 0.029(14) Uani 1 1 d .
H8B H 0.2466 0.3536 0.8289 0.035 Uiso 1 1 calc R
C9B C 0.290(8) 0.474(6) 0.683(6) 0.023(14) Uani 1 1 d .
C10B C 0.319(8) 0.578(6) 0.732(6) 0.027(14) Uani 1 1 d .
H10B H 0.3179 0.5732 0.8135 0.032 Uiso 1 1 calc R
C11B C 0.350(8) 0.685(7) 0.665(6) 0.030(17) Uani 1 1 d .
H11B H 0.3703 0.7530 0.7005 0.036 Uiso 1 1 calc R
C12B C 0.352(8) 0.697(6) 0.541(6) 0.021(13) Uani 1 1 d .
C13B C 0.379(8) 0.805(6) 0.467(6) 0.027(15) Uani 1 1 d .
H13B H 0.3993 0.8763 0.4969 0.032 Uiso 1 1 calc R
C14B C 0.377(8) 0.807(6) 0.350(6) 0.024(14) Uani 1 1 d .
H14B H 0.3912 0.8803 0.2987 0.029 Uiso 1 1 calc R
C15B C 0.353(8) 0.699(5) 0.308(6) 0.021(13) Uani 1 1 d .
H15B H 0.3558 0.7004 0.2269 0.026 Uiso 1 1 calc R
C16B C 0.328(7) 0.594(5) 0.491(6) 0.017(12) Uani 1 1 d .
C17B C 0.296(8) 0.481(6) 0.563(5) 0.018(13) Uani 1 1 d .
N1B N 0.270(8) 0.266(5) 0.289(5) 0.023(13) Uani 1 1 d .
H1B H 0.19(8) 0.24(5) 0.32(5) 0.01(13) Uiso 1 1 d .
N2B N 0.273(8) 0.386(5) 0.508(5) 0.023(12) Uani 1 1 d .
N3B N 0.328(7) 0.596(5) 0.376(5) 0.018(11) Uani 1 1 d .
O1B O 0.295(6) 0.491(4) 0.171(4) 0.021(10) Uani 1 1 d .
O2B O 0.228(6) 0.447(4) 0.004(3) 0.030(9) Uani 1 1 d .
O3B O 0.397(6) 0.087(3) 0.200(3) 0.033(9) Uani 1 1 d .
O4B O 0.611(5) 0.369(4) 0.336(4) 0.031(10) Uani 1 1 d D
H41B H 0.6960 0.3076 0.3261 0.0(2) Uiso 1 1 d RD
H42B H 0.6569 0.4304 0.3255 0.1(2) Uiso 1 1 d RD
N4 N 0.465(6) 0.933(4) 0.836(5) 0.039(13) Uani 1 1 d .
O41 O 0.355(6) 0.863(4) 0.866(4) 0.036(10) Uani 1 1 d D
O42 O 0.571(6) 0.942(4) 0.906(5) 0.054(14) Uani 1 1 d .
O43 O 0.468(10) 0.985(7) 0.734(7) 0.10(3) Uani 1 1 d .
N5 N 0.943(8) 0.098(4) 0.445(4) 0.034(12) Uani 1 1 d .
O51 O 0.926(6) 0.183(4) 0.363(4) 0.046(12) Uani 1 1 d .
O52 O 0.800(10) 0.064(6) 0.485(5) 0.071(19) Uani 1 1 d .
O53 O 1.091(9) 0.054(5) 0.482(5) 0.07(2) Uani 1 1 d .
O5 O 0.027(6) 0.969(4) 0.738(4) 0.036(9) Uani 1 1 d D
H51 H 0.0326 0.9942 0.6689 0.1(2) Uiso 1 1 d RD
H52 H 0.1313 0.9636 0.7550 0.1(3) Uiso 1 1 d RD
O6 O 0.52(3) 0.041(18) 0.54(2) 0.06(6) Uani 0.25 1 d PD
H61 H 0.5501 0.0592 0.4689 0.040 Uiso 0.25 1 d PRD
H62 H 0.5678 -0.0352 0.5696 0.040 Uiso 0.25 1 d PRD

loop_
_atom_site_aniso_label
_atom_site_aniso_U_11
_atom_site_aniso_U_22
_atom_site_aniso_U_33
_atom_site_aniso_U_23
_atom_site_aniso_U_13
_atom_site_aniso_U_12
Cu1A 0.027(4) 0.021(4) 0.012(4) -0.004(3) 0.002(3) -0.014(3)
C1A 0.02(3) 0.02(3) 0.01(3) 0.00(2) 0.00(2) -0.01(2)
C2A 0.02(3) 0.02(2) 0.01(2) -0.002(18) 0.00(2) -0.01(2)
C3A 0.03(3) 0.02(2) 0.02(3) -0.001(19) -0.01(2) -0.01(2)
C4A 0.05(4) 0.03(3) 0.03(3) -0.01(2) 0.00(3) -0.02(3)
C5A 0.03(3) 0.03(3) 0.02(3) -0.01(2) 0.01(2) -0.02(2)
C6A 0.03(3) 0.02(3) 0.02(3) 0.00(2) 0.00(2) -0.01(2)
C7A 0.03(3) 0.03(3) 0.02(3) 0.00(2) 0.00(2) -0.01(2)
C8A 0.03(3) 0.03(3) 0.01(3) 0.00(3) 0.00(2) -0.01(3)
C9A 0.02(3) 0.03(3) 0.02(3) -0.01(3) 0.00(2) -0.01(2)
C10A 0.03(3) 0.03(4) 0.02(3) -0.01(3) 0.00(3) -0.01(3)
C11A 0.04(4) 0.03(3) 0.03(4) -0.02(3) 0.00(3) -0.01(3)
C12A 0.02(3) 0.03(4) 0.03(4) -0.02(3) 0.00(3) -0.01(3)
C13A 0.02(3) 0.02(3) 0.04(4) -0.01(3) 0.01(3) -0.01(3)
C14A 0.02(3) 0.02(3) 0.03(4) 0.00(3) 0.00(3) -0.01(3)
C15A 0.03(3) 0.02(3) 0.02(4) -0.01(3) 0.00(3) -0.01(3)
C16A 0.02(3) 0.02(3) 0.02(3) -0.01(3) 0.01(3) -0.01(2)
C17A 0.02(3) 0.03(3) 0.01(3) -0.01(3) 0.00(2) -0.01(2)
N1A 0.02(3) 0.02(3) 0.01(3) 0.00(2) 0.00(2) -0.01(2)
N2A 0.02(2) 0.03(3) 0.01(3) -0.01(2) 0.00(2) -0.01(2)
N3A 0.02(3) 0.03(3) 0.02(3) -0.01(2) 0.00(2) -0.01(2)
O1A 0.03(2) 0.02(2) 0.02(2) -0.001(18) -0.001(18) -0.011(18)
O2A 0.06(3) 0.03(2) 0.01(2) -0.002(16) 0.00(2) -0.02(2)
O3A 0.04(2) 0.031(19) 0.024(19) -0.007(15) -0.001(16) -0.023(16)
O4A 0.024(19) 0.03(2) 0.03(2) 0.003(17) 0.001(16) -0.015(16)
Cu1B 0.029(4) 0.015(3) 0.012(3) -0.002(3) 0.002(3) -0.010(3)
C1B 0.03(3) 0.02(2) 0.02(3) 0.00(2) 0.00(2) -0.01(2)
C2B 0.03(3) 0.02(2) 0.01(2) -0.002(19) 0.00(2) -0.01(2)
C3B 0.03(3) 0.02(2) 0.02(2) -0.004(19) 0.00(2) -0.01(2)
C4B 0.04(4) 0.04(3) 0.05(5) -0.02(3) 0.00(3) -0.01(3)
C5B 0.05(3) 0.02(2) 0.02(3) 0.00(2) -0.01(3) 0.00(2)
C6B 0.05(4) 0.02(3) 0.02(3) 0.00(3) 0.01(3) -0.01(3)
C7B 0.05(4) 0.03(3) 0.02(3) 0.00(3) 0.01(3) -0.01(3)
C8B 0.03(3) 0.04(3) 0.01(3) 0.00(3) 0.01(2) 0.00(3)
C9B 0.02(3) 0.03(3) 0.02(3) -0.01(3) 0.00(2) 0.00(2)
C10B 0.02(3) 0.04(4) 0.02(3) -0.01(3) 0.00(2) 0.00(3)
C11B 0.02(3) 0.04(4) 0.03(4) -0.02(3) 0.00(3) 0.00(3)
C12B 0.02(3) 0.02(3) 0.03(3) -0.01(2) 0.00(3) 0.00(2)
C13B 0.02(3) 0.02(3) 0.04(4) -0.01(3) 0.00(3) 0.00(3)
C14B 0.02(3) 0.02(3) 0.03(4) 0.00(3) 0.00(3) -0.01(2)
C15B 0.02(3) 0.02(3) 0.02(3) 0.00(3) 0.00(2) -0.01(2)
C16B 0.01(3) 0.02(3) 0.02(3) -0.01(2) 0.00(2) 0.00(2)
C17B 0.02(3) 0.02(3) 0.02(3) 0.00(3) 0.00(2) 0.00(2)
N1B 0.03(3) 0.02(3) 0.01(3) 0.00(2) 0.01(2) -0.02(3)
N2B 0.03(3) 0.02(3) 0.02(3) 0.00(2) 0.00(2) -0.01(2)
N3B 0.02(2) 0.01(2) 0.02(3) 0.00(2) 0.00(2) -0.002(19)
O1B 0.03(2) 0.02(2) 0.01(2) -0.001(18) -0.003(18) -0.013(18)
O2B 0.05(3) 0.025(19) 0.013(19) 0.000(15) 0.000(19) -0.017(19)
O3B 0.06(2) 0.021(17) 0.03(2) -0.007(15) -0.005(18) -0.010(17)
O4B 0.024(19) 0.019(18) 0.05(3) -0.001(18) -0.002(19) -0.005(16)
N4 0.02(2) 0.03(2) 0.07(4) 0.01(2) 0.00(2) -0.005(19)
O41 0.04(2) 0.03(2) 0.04(2) -0.006(19) -0.01(2) -0.023(19)
O42 0.03(2) 0.02(2) 0.11(5) 0.00(2) -0.02(3) -0.009(17)
O43 0.07(4) 0.09(5) 0.10(6) 0.07(5) -0.02(4) -0.02(4)
N5 0.06(4) 0.02(2) 0.03(3) -0.005(19) 0.00(2) -0.01(2)
O51 0.03(2) 0.04(2) 0.06(3) 0.02(2) 0.00(2) -0.007(18)
O52 0.12(5) 0.06(3) 0.05(3) -0.03(3) 0.04(3) -0.07(4)
O53 0.10(5) 0.05(3) 0.05(3) -0.02(3) -0.04(3) 0.03(3)
O5 0.03(2) 0.04(2) 0.04(3) -0.002(19) -0.002(18) -0.006(17)
O6 0.05(12) 0.05(11) 0.07(14) -0.03(10) -0.04(11) 0.02(9)

loop_
_atom_type_symbol
_atom_type_description
_atom_type_scat_dispersion_real
_atom_type_scat_dispersion_imag
_atom_type_scat_source
C C 0.0033 0.0016 'International Tables Vol C Tables 4.2.6.8 and 6.1.1.4'
H H 0.0000 0.0000 'International Tables Vol C Tables 4.2.6.8 and 6.1.1.4'
N N 0.0061 0.0033 'International Tables Vol C Tables 4.2.6.8 and 6.1.1.4'
O O 0.0106 0.0060 'International Tables Vol C Tables 4.2.6.8 and 6.1.1.4'
Cu Cu 0.3201 1.2651 'International Tables Vol C Tables 4.2.6.8 and 6.1.1.4'

loop_
_geom_angle_atom_site_label_1
_geom_angle_atom_site_label_2
_geom_angle_atom_site_label_3
_geom_angle
O1A Cu1A N3A 92(2)
O1A Cu1A N1A 85(2)
N3A Cu1A N1A 177(3)
O1A Cu1A N2A 169(2)
N3A Cu1A N2A 83(2)
N1A Cu1A N2A 100(2)
O1A Cu1A O4A 89.2(17)
N3A Cu1A O4A 95.2(18)
N1A Cu1A O4A 86.1(18)
N2A Cu1A O4A 100.6(18)
O2A C1A O1A 124(5)
O2A C1A C2A 118(5)
O1A C1A C2A 117(5)
N1A C2A C1A 111(4)
N1A C2A C3A 104(4)
C1A C2A C3A 112(4)
O3A C3A C4A 110(4)
O3A C3A C2A 104(4)
C4A C3A C2A 115(5)
O3A C5A N1A 105(4)
N2A C6A C7A 122(6)
C8A C7A C6A 121(6)
C7A C8A C9A 118(5)
C17A C9A C8A 117(5)
C17A C9A C10A 119(6)
C8A C9A C10A 124(6)
C11A C10A C9A 121(6)
C10A C11A C12A 122(6)
C16A C12A C13A 117(6)
C16A C12A C11A 118(6)
C13A C12A C11A 125(6)
C14A C13A C12A 120(6)
C13A C14A C15A 120(6)
N3A C15A C14A 121(6)
N3A C16A C12A 123(6)
N3A C16A C17A 116(5)
C12A C16A C17A 121(6)
N2A C17A C9A 123(6)
N2A C17A C16A 118(5)
C9A C17A C16A 120(6)
C5A N1A C2A 105(4)
C5A N1A Cu1A 121(4)
C2A N1A Cu1A 107(3)
C6A N2A C17A 118(5)
C6A N2A Cu1A 131(4)
C17A N2A Cu1A 111(4)
C15A N3A C16A 118(6)
C15A N3A Cu1A 129(5)
C16A N3A Cu1A 113(5)
C1A O1A Cu1A 115(4)
C5A O3A C3A 105(4)
O1B Cu1B N1B 84(2)
O1B Cu1B N3B 93(2)
N1B Cu1B N3B 175(2)
O1B Cu1B N2B 168(2)
N1B Cu1B N2B 99(2)
N3B Cu1B N2B 82(2)
O1B Cu1B O4B 98.0(18)
N1B Cu1B O4B 98(2)
N3B Cu1B O4B 86.7(18)
N2B Cu1B O4B 93(2)
O2B C1B O1B 124(5)
O2B C1B C2B 119(5)
O1B C1B C2B 117(5)
N1B C2B C1B 111(4)
N1B C2B C3B 105(4)
C1B C2B C3B 113(4)
O3B C3B C4B 108(4)
O3B C3B C2B 105(4)
C4B C3B C2B 115(5)
O3B C5B N1B 106(5)
N2B C6B C7B 123(6)
C8B C7B C6B 118(6)
C7B C8B C9B 121(6)
C17B C9B C8B 117(6)
C17B C9B C10B 119(6)
C8B C9B C10B 124(6)
C11B C10B C9B 122(6)
C10B C11B C12B 121(6)
C13B C12B C16B 117(6)
C13B C12B C11B 124(6)
C16B C12B C11B 119(6)
C14B C13B C12B 119(6)
C13B C14B C15B 119(6)
N3B C15B C14B 122(6)
N3B C16B C12B 123(6)
N3B C16B C17B 118(5)
C12B C16B C17B 120(6)
N2B C17B C9B 123(6)
N2B C17B C16B 116(5)
C9B C17B C16B 121(6)
C5B N1B C2B 103(5)
C5B N1B Cu1B 116(4)
C2B N1B Cu1B 109(4)
C6B N2B C17B 118(6)
C6B N2B Cu1B 130(5)
C17B N2B Cu1B 112(4)
C15B N3B C16B 119(5)
C15B N3B Cu1B 129(5)
C16B N3B Cu1B 112(4)
C1B O1B Cu1B 116(4)
C5B O3B C3B 106(4)
O42 N4 O43 124(6)
O42 N4 O41 119(5)
O43 N4 O41 117(6)
O53 N5 O51 119(6)
O53 N5 O52 125(6)
O51 N5 O52 116(6)

loop_
_geom_bond_atom_site_label_1
_geom_bond_atom_site_label_2
_geom_bond_distance
Cu1A O1A 1.93(5)
Cu1A N3A 1.99(6)
Cu1A N1A 2.01(5)
Cu1A N2A 2.01(5)
Cu1A O4A 2.30(4)
C1A O2A 1.23(7)
C1A O1A 1.27(7)
C1A C2A 1.53(7)
C2A N1A 1.48(7)
C2A C3A 1.55(7)
C3A O3A 1.42(6)
C3A C4A 1.50(8)
C5A O3A 1.41(6)
C5A N1A 1.47(7)
C6A N2A 1.35(8)
C6A C7A 1.38(9)
C7A C8A 1.37(9)
C8A C9A 1.42(9)
C9A C17A 1.41(9)
C9A C10A 1.44(9)
C10A C11A 1.35(10)
C11A C12A 1.43(10)
C12A C16A 1.40(8)
C12A C13A 1.40(9)
C13A C14A 1.37(10)
C14A C15A 1.40(9)
C15A N3A 1.34(8)
C16A N3A 1.36(9)
C16A C17A 1.43(9)
C17A N2A 1.36(8)
Cu1B O1B 1.95(4)
Cu1B N1B 2.01(5)
Cu1B N3B 2.01(5)
Cu1B N2B 2.03(6)
Cu1B O4B 2.22(4)
C1B O2B 1.23(7)
C1B O1B 1.28(7)
C1B C2B 1.53(7)
C2B N1B 1.50(8)
C2B C3B 1.55(7)
C3B O3B 1.44(6)
C3B C4B 1.51(8)
C5B O3B 1.40(6)
C5B N1B 1.48(8)
C6B N2B 1.32(8)
C6B C7B 1.42(9)
C7B C8B 1.37(10)
C8B C9B 1.40(9)
C9B C17B 1.40(9)
C9B C10B 1.43(9)
C10B C11B 1.36(10)
C11B C12B 1.45(10)
C12B C13B 1.40(9)
C12B C16B 1.40(8)
C13B C14B 1.37(10)
C14B C15B 1.39(8)
C15B N3B 1.32(8)
C16B N3B 1.34(9)
C16B C17B 1.44(8)
C17B N2B 1.36(8)
N4 O42 1.24(7)
N4 O43 1.25(9)
N4 O41 1.26(6)
N5 O53 1.21(8)
N5 O51 1.23(6)
N5 O52 1.26(8)
